data_1566346
loop_
_publ_author_name
'Mao, Xiaofeng'
'Zhang, Jie'
'Lu, Zhenpin'
'Xie, Zuowei'

_publ_section_title
;
 A (\m-hydrido)diborane(4) anion and its coordination chemistry with
 coinage metals.
;
_journal_issue 10
_journal_name_full 'Chemical science'
_journal_page_first 3009
_journal_page_last 3013
_journal_paper_doi 10.1039/d2sc00318j
_journal_volume 13
_journal_year 2022
_chemical_formula_sum 'C52 H77 B2 Na O6'
_chemical_formula_weight 842.74
_space_group_crystal_system monoclinic
_space_group_IT_number 14
_space_group_name_Hall '-P 2ybc'
_space_group_name_H-M_alt 'P 1 21/c 1'
_atom_sites_solution_hydrogens mixed
_audit_creation_method SHELXL-2018/3
_audit_update_record
;
2022-01-10 deposited with the CCDC.	2022-02-11 downloaded from the CCDC.
;
_cell_angle_alpha 90
_cell_angle_beta 106.231(2)
_cell_angle_gamma 90
_cell_formula_units_Z 2
_cell_length_a 12.5628(10)
_cell_length_b 13.3264(11)
_cell_length_c 15.5838(13)
_cell_measurement_reflns_used 169
_cell_measurement_temperature 183(2)
_cell_measurement_theta_max 15
_cell_measurement_theta_min 15
_cell_volume 2505.0(4)
_computing_cell_refinement 'BRUKER D8VENTURE DIFFRACTOMETER'
_computing_data_collection 'BRUKER D8VENTURE DIFFRACTOMETER'
_computing_data_reduction 'BRUKER D8VENTURE DIFFRACTOMETER'
_computing_molecular_graphics 'BRUKER SHELXTL'
_computing_publication_material 'BRUKER SHELXTL'
_computing_structure_refinement 'SHELXL-2018/3 (Sheldrick, 2018)'
_computing_structure_solution 'SHELXT 2014/5 (Sheldrick, 2014)'
_diffrn_ambient_temperature 183(2)
_diffrn_measured_fraction_theta_full 0.995
_diffrn_measured_fraction_theta_max 0.995
_diffrn_measurement_device_type 'BRUKER D8VENTURE DIFFRACTOMETER'
_diffrn_measurement_method 'PHI & OMEGA SCAN'
_diffrn_radiation_type MoK\a
_diffrn_radiation_wavelength 0.71073
_diffrn_reflns_av_R_equivalents 0.0327
_diffrn_reflns_av_unetI/netI 0.0145
_diffrn_reflns_Laue_measured_fraction_full 0.995
_diffrn_reflns_Laue_measured_fraction_max 0.995
_diffrn_reflns_limit_h_max 15
_diffrn_reflns_limit_h_min -15
_diffrn_reflns_limit_k_max 15
_diffrn_reflns_limit_k_min -15
_diffrn_reflns_limit_l_max 18
_diffrn_reflns_limit_l_min -18
_diffrn_reflns_number 67056
_diffrn_reflns_point_group_measured_fraction_full 0.995
_diffrn_reflns_point_group_measured_fraction_max 0.995
_diffrn_reflns_theta_full 25.242
_diffrn_reflns_theta_max 25.249
_diffrn_reflns_theta_min 2.046
_exptl_absorpt_coefficient_mu 0.077
_exptl_absorpt_correction_T_max 0.7456
_exptl_absorpt_correction_T_min 0.6968
_exptl_absorpt_correction_type multi-scan
_exptl_crystal_colour colourless
_exptl_crystal_density_diffrn 1.117
_exptl_crystal_description block
_exptl_crystal_F_000 916
_exptl_crystal_size_max 0.500
_exptl_crystal_size_mid 0.400
_exptl_crystal_size_min 0.300
_refine_diff_density_max 0.370
_refine_diff_density_min -0.286
_refine_diff_density_rms 0.049
_refine_ls_extinction_method none
_refine_ls_goodness_of_fit_ref 1.048
_refine_ls_hydrogen_treatment constr
_refine_ls_matrix_type full
_refine_ls_number_parameters 277
_refine_ls_number_reflns 4500
_refine_ls_number_restraints 0
_refine_ls_restrained_S_all 1.048
_refine_ls_R_factor_all 0.0847
_refine_ls_R_factor_gt 0.0711
_refine_ls_shift/su_max 0.000
_refine_ls_shift/su_mean 0.000
_refine_ls_structure_factor_coef Fsqd
_refine_ls_weighting_details 'w=1/[\s^2^(Fo^2^)+(0.1075P)^2^+1.7230P] where P=(Fo^2^+2Fc^2^)/3'
_refine_ls_weighting_scheme calc
_refine_ls_wR_factor_gt 0.2001
_refine_ls_wR_factor_ref 0.2167
_reflns_Friedel_coverage 0.000
_reflns_number_gt 3654
_reflns_number_total 4500
_reflns_threshold_expression 'I > 2\s(I)'
_cod_data_source_file d2sc00318j2.cif
_cod_data_source_block 1
_cod_depositor_comments 'Adding full bibliography for 1566346--1566349.cif.'
_cod_original_sg_symbol_H-M 'P 21/c'
_cod_database_code 1566346
_shelx_shelxl_version_number 2018/3
_shelx_space_group_comment
;
The symmetry employed for this shelxl refinement is uniquely defined
by the following loop, which should always be used as a source of
symmetry information in preference to the above space-group names.
They are only intended as comments.
;
_shelx_estimated_absorpt_t_min 0.962
_shelx_estimated_absorpt_t_max 0.977

loop_
_space_group_symop_operation_xyz
'x, y, z'
'-x, y+1/2, -z+1/2'
'-x, -y, -z'
'x, -y-1/2, z-1/2'

loop_
_atom_site_label
_atom_site_type_symbol
_atom_site_fract_x
_atom_site_fract_y
_atom_site_fract_z
_atom_site_U_iso_or_equiv
_atom_site_adp_type
_atom_site_occupancy
_atom_site_site_symmetry_order
_atom_site_calc_flag
_atom_site_refinement_flags_posn
_atom_site_refinement_flags_adp
_atom_site_refinement_flags_occupancy
_atom_site_disorder_assembly
_atom_site_disorder_group
Na1 Na 0.500000 0.500000 0.000000 0.0416(3) Uani 1 2 d S . P . .
B1 B 0.9586(2) 0.52780(19) 0.52438(19) 0.0451(6) Uani 1 1 d . . . . .
O1 O 0.60370(15) 0.40637(13) 0.12568(11) 0.0566(5) Uani 1 1 d . . . . .
O2 O 0.35562(14) 0.52272(14) 0.07117(11) 0.0539(5) Uani 1 1 d . . . . .
O3 O 0.41560(14) 0.34920(13) -0.06840(12) 0.0565(5) Uani 1 1 d . . . . .
C1 C 0.8303(2) 0.5470(2) 0.47275(18) 0.0563(7) Uani 1 1 d . . . . .
C2 C 0.7965(3) 0.6227(3) 0.4088(2) 0.0815(11) Uani 1 1 d . . . . .
H2A H 0.851277 0.659578 0.390664 0.098 Uiso 1 1 calc R U . . .
C3 C 0.6854(5) 0.6457(4) 0.3709(3) 0.119(2) Uani 1 1 d . . . . .
H3A H 0.664998 0.699245 0.329346 0.143 Uiso 1 1 calc R U . . .
C4 C 0.6065(4) 0.5915(6) 0.3936(4) 0.141(3) Uani 1 1 d . . . . .
H4A H 0.530618 0.607262 0.367407 0.169 Uiso 1 1 calc R U . . .
C5 C 0.6339(3) 0.5144(5) 0.4534(4) 0.119(2) Uani 1 1 d . . . . .
H5A H 0.577211 0.476426 0.467728 0.142 Uiso 1 1 calc R U . . .
C6 C 0.7449(2) 0.4911(3) 0.4934(2) 0.0796(10) Uani 1 1 d . . . . .
C7 C 0.7691(4) 0.4087(4) 0.5570(3) 0.1288(19) Uani 1 1 d . . . . .
H7A H 0.849616 0.400372 0.579995 0.193 Uiso 1 1 calc R U . . .
H7B H 0.737942 0.423469 0.606640 0.193 Uiso 1 1 calc R U . . .
H7C H 0.736204 0.346792 0.527227 0.193 Uiso 1 1 calc R U . . .
C8 C 0.9984(2) 0.56452(19) 0.62725(16) 0.0481(6) Uani 1 1 d . . . . .
C9 C 1.0095(2) 0.6652(2) 0.65053(19) 0.0565(7) Uani 1 1 d . . . . .
C10 C 1.0278(2) 0.6928(3) 0.7413(2) 0.0763(10) Uani 1 1 d . . . . .
H10A H 1.034622 0.761828 0.757044 0.092 Uiso 1 1 calc R U . . .
C11 C 1.0357(3) 0.6232(3) 0.8062(2) 0.0784(10) Uani 1 1 d . . . . .
H11A H 1.045142 0.643885 0.866245 0.094 Uiso 1 1 calc R U . . .
C12 C 1.0302(3) 0.5244(3) 0.7859(2) 0.0736(9) Uani 1 1 d . . . . .
H12A H 1.038500 0.475380 0.831481 0.088 Uiso 1 1 calc R U . . .
C13 C 1.0125(2) 0.4958(2) 0.69796(18) 0.0594(7) Uani 1 1 d . . . . .
H13A H 1.009587 0.426130 0.684522 0.071 Uiso 1 1 calc R U . . .
C14 C 1.0019(4) 0.7438(2) 0.5813(3) 0.0900(11) Uani 1 1 d . . . . .
H14A H 1.011565 0.810073 0.609626 0.135 Uiso 1 1 calc R U . . .
H14B H 1.059953 0.732757 0.551453 0.135 Uiso 1 1 calc R U . . .
H14C H 0.929011 0.740239 0.537206 0.135 Uiso 1 1 calc R U . . .
C15 C 0.6655(2) 0.4442(2) 0.21145(18) 0.0624(7) Uani 1 1 d . . . . .
H15A H 0.627020 0.502548 0.228419 0.075 Uiso 1 1 calc R U . . .
H15B H 0.740339 0.465558 0.209823 0.075 Uiso 1 1 calc R U . . .
C16 C 0.6736(3) 0.3617(3) 0.2764(2) 0.0743(9) Uani 1 1 d . . . . .
H16A H 0.614338 0.367025 0.306723 0.089 Uiso 1 1 calc R U . . .
H16B H 0.746483 0.362559 0.322009 0.089 Uiso 1 1 calc R U . . .
C17 C 0.6603(3) 0.2686(3) 0.2214(2) 0.0816(10) Uani 1 1 d . . . . .
H17A H 0.732520 0.234564 0.230053 0.098 Uiso 1 1 calc R U . . .
H17B H 0.608271 0.221686 0.238027 0.098 Uiso 1 1 calc R U . . .
C18 C 0.6156(4) 0.3018(3) 0.1275(2) 0.1002(14) Uani 1 1 d . . . . .
H18A H 0.666682 0.281615 0.092410 0.120 Uiso 1 1 calc R U . . .
H18B H 0.542789 0.269702 0.100630 0.120 Uiso 1 1 calc R U . . .
C19 C 0.3521(2) 0.4741(3) 0.1515(2) 0.0700(8) Uani 1 1 d . . . . .
H19A H 0.397874 0.511147 0.203920 0.084 Uiso 1 1 calc R U . . .
H19B H 0.381312 0.404900 0.153160 0.084 Uiso 1 1 calc R U . . .
C20 C 0.2356(3) 0.4720(4) 0.1533(3) 0.1149(17) Uani 1 1 d . . . . .
H20A H 0.214452 0.403345 0.166609 0.138 Uiso 1 1 calc R U . . .
H20B H 0.224379 0.518058 0.199848 0.138 Uiso 1 1 calc R U . . .
C21 C 0.1685(2) 0.5038(3) 0.0650(2) 0.0746(9) Uani 1 1 d . . . . .
H21A H 0.104784 0.545212 0.069222 0.089 Uiso 1 1 calc R U . . .
H21B H 0.140844 0.445363 0.025847 0.089 Uiso 1 1 calc R U . . .
C22 C 0.2495(2) 0.5644(2) 0.0313(2) 0.0674(8) Uani 1 1 d . . . . .
H22A H 0.231318 0.560207 -0.034646 0.081 Uiso 1 1 calc R U . . .
H22B H 0.247513 0.635692 0.048553 0.081 Uiso 1 1 calc R U . . .
C23 C 0.4656(2) 0.2839(2) -0.11802(18) 0.0571(7) Uani 1 1 d . . . . .
H23A H 0.541917 0.266267 -0.082828 0.069 Uiso 1 1 calc R U . . .
H23B H 0.468979 0.316230 -0.174386 0.069 Uiso 1 1 calc R U . . .
C24 C 0.3947(3) 0.1926(2) -0.1371(2) 0.0743(9) Uani 1 1 d . . . . .
H24A H 0.393908 0.163387 -0.195719 0.089 Uiso 1 1 calc R U . . .
H24B H 0.421373 0.141240 -0.090121 0.089 Uiso 1 1 calc R U . . .
C25 C 0.2830(3) 0.2294(3) -0.1378(3) 0.0828(10) Uani 1 1 d . . . . .
H25A H 0.240037 0.249498 -0.198834 0.099 Uiso 1 1 calc R U . . .
H25B H 0.241202 0.177053 -0.115803 0.099 Uiso 1 1 calc R U . . .
C26 C 0.3052(2) 0.3168(2) -0.0770(2) 0.0661(8) Uani 1 1 d . . . . .
H26A H 0.252188 0.371560 -0.101828 0.079 Uiso 1 1 calc R U . . .
H26B H 0.296722 0.297819 -0.017873 0.079 Uiso 1 1 calc R U . . .
H1 H 1.051853 0.512702 0.541163 0.022 Uiso 0.5 1 d . . P . .

loop_
_atom_site_aniso_label
_atom_site_aniso_U_11
_atom_site_aniso_U_22
_atom_site_aniso_U_33
_atom_site_aniso_U_23
_atom_site_aniso_U_13
_atom_site_aniso_U_12
Na1 0.0396(7) 0.0444(7) 0.0440(7) -0.0035(5) 0.0171(5) -0.0026(5)
B1 0.0454(14) 0.0383(13) 0.0557(15) 0.0047(11) 0.0210(12) -0.0019(11)
O1 0.0638(11) 0.0535(10) 0.0496(10) -0.0020(8) 0.0112(8) 0.0020(8)
O2 0.0449(9) 0.0678(11) 0.0553(10) 0.0088(8) 0.0242(8) 0.0040(8)
O3 0.0515(10) 0.0556(10) 0.0670(11) -0.0192(9) 0.0239(8) -0.0088(8)
C1 0.0447(14) 0.0695(17) 0.0567(15) -0.0016(13) 0.0177(11) 0.0103(12)
C2 0.093(2) 0.093(2) 0.0533(16) -0.0013(15) 0.0123(15) 0.052(2)
C3 0.121(4) 0.143(4) 0.064(2) -0.037(2) -0.020(2) 0.082(3)
C4 0.071(3) 0.203(7) 0.124(4) -0.100(5) -0.015(3) 0.054(4)
C5 0.054(2) 0.182(5) 0.126(4) -0.093(4) 0.034(2) -0.022(3)
C6 0.0443(15) 0.118(3) 0.081(2) -0.034(2) 0.0258(14) -0.0210(16)
C7 0.110(3) 0.151(4) 0.132(4) 0.014(3) 0.045(3) -0.073(3)
C8 0.0469(13) 0.0488(13) 0.0531(14) -0.0054(11) 0.0216(10) -0.0022(10)
C9 0.0465(14) 0.0513(14) 0.0697(16) -0.0143(13) 0.0129(12) 0.0013(11)
C10 0.0552(17) 0.079(2) 0.093(2) -0.0361(19) 0.0164(15) 0.0080(15)
C11 0.0574(17) 0.120(3) 0.0583(18) -0.021(2) 0.0175(14) 0.0125(18)
C12 0.0592(17) 0.112(3) 0.0546(16) 0.0047(17) 0.0249(13) 0.0048(17)
C13 0.0644(17) 0.0686(17) 0.0525(14) 0.0033(13) 0.0284(12) -0.0008(13)
C14 0.116(3) 0.0435(16) 0.108(3) -0.0069(17) 0.027(2) -0.0086(17)
C15 0.0550(15) 0.0759(19) 0.0559(15) -0.0116(14) 0.0151(12) -0.0095(14)
C16 0.074(2) 0.096(2) 0.0523(16) 0.0013(16) 0.0171(14) 0.0063(17)
C17 0.093(2) 0.077(2) 0.0706(19) 0.0142(17) 0.0157(17) -0.0104(18)
C18 0.169(4) 0.0537(18) 0.064(2) 0.0035(15) 0.008(2) 0.008(2)
C19 0.0559(16) 0.100(2) 0.0594(16) 0.0205(16) 0.0254(13) 0.0053(15)
C20 0.059(2) 0.189(5) 0.106(3) 0.064(3) 0.038(2) 0.003(2)
C21 0.0497(16) 0.089(2) 0.092(2) 0.0022(18) 0.0307(15) 0.0055(15)
C22 0.0563(16) 0.0774(19) 0.0755(18) 0.0188(16) 0.0297(14) 0.0192(14)
C23 0.0511(14) 0.0642(16) 0.0568(15) -0.0161(13) 0.0165(11) -0.0005(12)
C24 0.080(2) 0.0580(17) 0.093(2) -0.0216(16) 0.0384(17) -0.0090(15)
C25 0.0638(19) 0.094(2) 0.097(2) -0.036(2) 0.0326(17) -0.0265(17)
C26 0.0569(16) 0.0663(17) 0.084(2) -0.0108(15) 0.0340(14) -0.0087(13)

loop_
_atom_type_symbol
_atom_type_description
_atom_type_scat_dispersion_real
_atom_type_scat_dispersion_imag
_atom_type_scat_source
C C 0.0033 0.0016 'International Tables Vol C Tables 4.2.6.8 and 6.1.1.4'
H H 0.0000 0.0000 'International Tables Vol C Tables 4.2.6.8 and 6.1.1.4'
B B 0.0013 0.0007 'International Tables Vol C Tables 4.2.6.8 and 6.1.1.4'
Na Na 0.0362 0.0249 'International Tables Vol C Tables 4.2.6.8 and 6.1.1.4'
O O 0.0106 0.0060 'International Tables Vol C Tables 4.2.6.8 and 6.1.1.4'

loop_
_geom_angle_atom_site_label_1
_geom_angle_atom_site_label_2
_geom_angle_atom_site_label_3
_geom_angle
_geom_angle_site_symmetry_1
_geom_angle_site_symmetry_3
_geom_angle_publ_flag
O1 Na1 O1 180.0 3_665 . ?
O1 Na1 O3 90.07(6) 3_665 . ?
O1 Na1 O3 89.93(6) . . ?
O1 Na1 O3 89.93(6) 3_665 3_665 ?
O1 Na1 O3 90.07(6) . 3_665 ?
O3 Na1 O3 180.0 . 3_665 ?
O1 Na1 O2 90.21(6) 3_665 . ?
O1 Na1 O2 89.79(6) . . ?
O3 Na1 O2 90.80(6) . . ?
O3 Na1 O2 89.20(6) 3_665 . ?
O1 Na1 O2 89.80(6) 3_665 3_665 ?
O1 Na1 O2 90.21(6) . 3_665 ?
O3 Na1 O2 89.20(6) . 3_665 ?
O3 Na1 O2 90.80(6) 3_665 3_665 ?
O2 Na1 O2 180.0 . 3_665 ?
C1 B1 C8 116.0(2) . . ?
C1 B1 B1 121.4(3) . 3_766 ?
C8 B1 B1 122.6(3) . 3_766 ?
C1 B1 H1 164.0 . . ?
C8 B1 H1 79.2 . . ?
B1 B1 H1 43.9 3_766 . ?
C18 O1 C15 107.6(2) . . ?
C18 O1 Na1 124.68(18) . . ?
C15 O1 Na1 127.68(16) . . ?
C22 O2 C19 107.92(19) . . ?
C22 O2 Na1 126.00(15) . . ?
C19 O2 Na1 124.36(16) . . ?
C23 O3 C26 109.30(19) . . ?
C23 O3 Na1 123.44(14) . . ?
C26 O3 Na1 126.77(15) . . ?
C2 C1 C6 116.3(3) . . ?
C2 C1 B1 122.2(3) . . ?
C6 C1 B1 121.4(3) . . ?
C3 C2 C1 122.0(5) . . ?
C3 C2 H2A 119.0 . . ?
C1 C2 H2A 119.0 . . ?
C4 C3 C2 119.7(5) . . ?
C4 C3 H3A 120.2 . . ?
C2 C3 H3A 120.2 . . ?
C3 C4 C5 121.2(4) . . ?
C3 C4 H4A 119.4 . . ?
C5 C4 H4A 119.4 . . ?
C4 C5 C6 120.2(5) . . ?
C4 C5 H5A 119.9 . . ?
C6 C5 H5A 119.9 . . ?
C5 C6 C1 120.6(4) . . ?
C5 C6 C7 117.7(4) . . ?
C1 C6 C7 121.7(3) . . ?
C6 C7 H7A 109.5 . . ?
C6 C7 H7B 109.5 . . ?
H7A C7 H7B 109.5 . . ?
C6 C7 H7C 109.5 . . ?
H7A C7 H7C 109.5 . . ?
H7B C7 H7C 109.5 . . ?
C9 C8 C13 116.4(2) . . ?
C9 C8 B1 122.2(2) . . ?
C13 C8 B1 121.1(2) . . ?
C8 C9 C10 119.3(3) . . ?
C8 C9 C14 120.7(3) . . ?
C10 C9 C14 120.1(3) . . ?
C11 C10 C9 121.7(3) . . ?
C11 C10 H10A 119.1 . . ?
C9 C10 H10A 119.1 . . ?
C12 C11 C10 120.2(3) . . ?
C12 C11 H11A 119.9 . . ?
C10 C11 H11A 119.9 . . ?
C11 C12 C13 119.1(3) . . ?
C11 C12 H12A 120.4 . . ?
C13 C12 H12A 120.4 . . ?
C12 C13 C8 123.3(3) . . ?
C12 C13 H13A 118.4 . . ?
C8 C13 H13A 118.4 . . ?
C9 C14 H14A 109.5 . . ?
C9 C14 H14B 109.5 . . ?
H14A C14 H14B 109.5 . . ?
C9 C14 H14C 109.5 . . ?
H14A C14 H14C 109.5 . . ?
H14B C14 H14C 109.5 . . ?
O1 C15 C16 107.0(2) . . ?
O1 C15 H15A 110.3 . . ?
C16 C15 H15A 110.3 . . ?
O1 C15 H15B 110.3 . . ?
C16 C15 H15B 110.3 . . ?
H15A C15 H15B 108.6 . . ?
C15 C16 C17 104.5(2) . . ?
C15 C16 H16A 110.9 . . ?
C17 C16 H16A 110.9 . . ?
C15 C16 H16B 110.9 . . ?
C17 C16 H16B 110.9 . . ?
H16A C16 H16B 108.9 . . ?
C18 C17 C16 105.7(3) . . ?
C18 C17 H17A 110.6 . . ?
C16 C17 H17A 110.6 . . ?
C18 C17 H17B 110.6 . . ?
C16 C17 H17B 110.6 . . ?
H17A C17 H17B 108.7 . . ?
O1 C18 C17 109.0(3) . . ?
O1 C18 H18A 109.9 . . ?
C17 C18 H18A 109.9 . . ?
O1 C18 H18B 109.9 . . ?
C17 C18 H18B 109.9 . . ?
H18A C18 H18B 108.3 . . ?
O2 C19 C20 107.6(2) . . ?
O2 C19 H19A 110.2 . . ?
C20 C19 H19A 110.2 . . ?
O2 C19 H19B 110.2 . . ?
C20 C19 H19B 110.2 . . ?
H19A C19 H19B 108.5 . . ?
C21 C20 C19 106.9(3) . . ?
C21 C20 H20A 110.3 . . ?
C19 C20 H20A 110.3 . . ?
C21 C20 H20B 110.3 . . ?
C19 C20 H20B 110.3 . . ?
H20A C20 H20B 108.6 . . ?
C20 C21 C22 102.5(3) . . ?
C20 C21 H21A 111.3 . . ?
C22 C21 H21A 111.3 . . ?
C20 C21 H21B 111.3 . . ?
C22 C21 H21B 111.3 . . ?
H21A C21 H21B 109.2 . . ?
O2 C22 C21 106.4(2) . . ?
O2 C22 H22A 110.5 . . ?
C21 C22 H22A 110.5 . . ?
O2 C22 H22B 110.5 . . ?
C21 C22 H22B 110.5 . . ?
H22A C22 H22B 108.6 . . ?
O3 C23 C24 106.2(2) . . ?
O3 C23 H23A 110.5 . . ?
C24 C23 H23A 110.5 . . ?
O3 C23 H23B 110.5 . . ?
C24 C23 H23B 110.5 . . ?
H23A C23 H23B 108.7 . . ?
C25 C24 C23 104.1(3) . . ?
C25 C24 H24A 110.9 . . ?
C23 C24 H24A 110.9 . . ?
C25 C24 H24B 110.9 . . ?
C23 C24 H24B 110.9 . . ?
H24A C24 H24B 109.0 . . ?
C26 C25 C24 104.3(2) . . ?
C26 C25 H25A 110.9 . . ?
C24 C25 H25A 110.9 . . ?
C26 C25 H25B 110.9 . . ?
C24 C25 H25B 110.9 . . ?
H25A C25 H25B 108.9 . . ?
O3 C26 C25 107.7(2) . . ?
O3 C26 H26A 110.2 . . ?
C25 C26 H26A 110.2 . . ?
O3 C26 H26B 110.2 . . ?
C25 C26 H26B 110.2 . . ?
H26A C26 H26B 108.5 . . ?

loop_
_geom_bond_atom_site_label_1
_geom_bond_atom_site_label_2
_geom_bond_distance
_geom_bond_site_symmetry_2
_geom_bond_publ_flag
Na1 O1 2.3798(17) 3_665 ?
Na1 O1 2.3799(17) . ?
Na1 O3 2.3806(17) . ?
Na1 O3 2.3807(17) 3_665 ?
Na1 O2 2.3950(16) . ?
Na1 O2 2.3950(16) 3_665 ?
B1 C1 1.608(4) . ?
B1 C8 1.616(4) . ?
B1 B1 1.628(5) 3_766 ?
B1 H1 1.1448 . ?
O1 C18 1.402(4) . ?
O1 C15 1.436(3) . ?
O2 C22 1.417(3) . ?
O2 C19 1.421(3) . ?
O3 C23 1.422(3) . ?
O3 C26 1.423(3) . ?
C1 C2 1.398(4) . ?
C1 C6 1.414(4) . ?
C2 C3 1.390(6) . ?
C2 H2A 0.9500 . ?
C3 C4 1.350(9) . ?
C3 H3A 0.9500 . ?
C4 C5 1.365(9) . ?
C4 H4A 0.9500 . ?
C5 C6 1.394(6) . ?
C5 H5A 0.9500 . ?
C6 C7 1.453(6) . ?
C7 H7A 0.9800 . ?
C7 H7B 0.9800 . ?
C7 H7C 0.9800 . ?
C8 C9 1.387(4) . ?
C8 C13 1.406(4) . ?
C9 C10 1.416(4) . ?
C9 C14 1.487(4) . ?
C10 C11 1.356(5) . ?
C10 H10A 0.9500 . ?
C11 C12 1.351(5) . ?
C11 H11A 0.9500 . ?
C12 C13 1.379(4) . ?
C12 H12A 0.9500 . ?
C13 H13A 0.9500 . ?
C14 H14A 0.9800 . ?
C14 H14B 0.9800 . ?
C14 H14C 0.9800 . ?
C15 C16 1.478(4) . ?
C15 H15A 0.9900 . ?
C15 H15B 0.9900 . ?
C16 C17 1.490(5) . ?
C16 H16A 0.9900 . ?
C16 H16B 0.9900 . ?
C17 C18 1.480(5) . ?
C17 H17A 0.9900 . ?
C17 H17B 0.9900 . ?
C18 H18A 0.9900 . ?
C18 H18B 0.9900 . ?
C19 C20 1.472(4) . ?
C19 H19A 0.9900 . ?
C19 H19B 0.9900 . ?
C20 C21 1.461(5) . ?
C20 H20A 0.9900 . ?
C20 H20B 0.9900 . ?
C21 C22 1.504(4) . ?
C21 H21A 0.9900 . ?
C21 H21B 0.9900 . ?
C22 H22A 0.9900 . ?
C22 H22B 0.9900 . ?
C23 C24 1.488(4) . ?
C23 H23A 0.9900 . ?
C23 H23B 0.9900 . ?
C24 C25 1.484(5) . ?
C24 H24A 0.9900 . ?
C24 H24B 0.9900 . ?
C25 C26 1.478(4) . ?
C25 H25A 0.9900 . ?
C25 H25B 0.9900 . ?
C26 H26A 0.9900 . ?
C26 H26B 0.9900 . ?
